data_2016014
loop_
_publ_author_name
'Li-Yan Wang'
'Yan-Fen Peng'
'Yu-Ping Zhang'
'Bao-Long Li'
'Yong Zhang'

_publ_section_title
;
 A novel two-dimensional nickel(II) coordination polymer with
 1,4-bis(1,2,4-triazol-1-ylmethyl)benzene and azide ligands
;
_journal_coeditor_code AV3092
_journal_issue 7
_journal_name_full 'Acta Crystallographica Section C'
_journal_page_first m297
_journal_page_last m299
_journal_paper_doi 10.1107/S0108270107021932
_journal_volume 63
_journal_year 2007
_chemical_formula_iupac '[Ni (N3)2 (C12 H12 N6)2]'
_chemical_formula_moiety 'C24 H24 N18 Ni'
_chemical_formula_sum 'C24 H24 N18 Ni'
_chemical_formula_weight 623.32
_chemical_name_systematic
;
poly[diazidobis[\m-1,4-bis(1,2,4-triazol-1-ylmethyl)benzene-
\k^2^N^4^:N^4'^]nickel(II)]
;
_space_group_IT_number 14
_symmetry_cell_setting monoclinic
_symmetry_space_group_name_Hall '-P 2ybc'
_symmetry_space_group_name_H-M 'P 1 21/c 1'
_atom_sites_solution_hydrogens geom
_atom_sites_solution_primary direct
_atom_sites_solution_secondary difmap
_cell_angle_alpha 90.00
_cell_angle_beta 102.850(4)
_cell_angle_gamma 90.00
_cell_formula_units_Z 2
_cell_length_a 8.2566(14)
_cell_length_b 20.542(3)
_cell_length_c 8.3351(14)
_cell_measurement_reflns_used 5721
_cell_measurement_temperature 193(2)
_cell_measurement_theta_max 27.4835
_cell_measurement_theta_min 3.1387
_cell_volume 1378.3(4)
_computing_cell_refinement CrystalClear
_computing_data_collection 'CrystalClear (Rigaku, 2000)'
_computing_data_reduction CrystalClear
_computing_molecular_graphics 'SHELXTL (Bruker, 1998)'
_computing_publication_material SHELXTL
_computing_structure_refinement 'SHELXL97 (Sheldrick, 1997)'
_computing_structure_solution 'SHELXS97 (Sheldrick, 1997)'
_diffrn_ambient_temperature 193(2)
_diffrn_measured_fraction_theta_full 0.997
_diffrn_measured_fraction_theta_max 0.997
_diffrn_measurement_device_type 'Rigaku Mercury CCD area-detector'
_diffrn_measurement_method \w
_diffrn_radiation_monochromator graphite
_diffrn_radiation_source 'fine-focus sealed tube'
_diffrn_radiation_type MoK\a
_diffrn_radiation_wavelength 0.71073
_diffrn_reflns_av_R_equivalents 0.0277
_diffrn_reflns_av_sigmaI/netI 0.0232
_diffrn_reflns_limit_h_max 9
_diffrn_reflns_limit_h_min -10
_diffrn_reflns_limit_k_max 26
_diffrn_reflns_limit_k_min -26
_diffrn_reflns_limit_l_max 10
_diffrn_reflns_limit_l_min -10
_diffrn_reflns_number 15202
_diffrn_reflns_theta_full 27.48
_diffrn_reflns_theta_max 27.48
_diffrn_reflns_theta_min 3.20
_diffrn_standards_decay_% 0
_diffrn_standards_interval_count 0
_diffrn_standards_interval_time 0
_diffrn_standards_number 0
_exptl_absorpt_coefficient_mu 0.757
_exptl_absorpt_correction_T_max 0.8758
_exptl_absorpt_correction_T_min 0.7518
_exptl_absorpt_correction_type multi-scan
_exptl_absorpt_process_details '(Jacobson, 1998)'
_exptl_crystal_colour blue
_exptl_crystal_density_diffrn 1.502
_exptl_crystal_density_method 'not measured'
_exptl_crystal_description block
_exptl_crystal_F_000 644
_exptl_crystal_size_max 0.40
_exptl_crystal_size_mid 0.30
_exptl_crystal_size_min 0.18
_refine_diff_density_max 0.287
_refine_diff_density_min -0.439
_refine_ls_extinction_method none
_refine_ls_goodness_of_fit_ref 1.084
_refine_ls_hydrogen_treatment constr
_refine_ls_matrix_type full
_refine_ls_number_parameters 196
_refine_ls_number_reflns 3157
_refine_ls_number_restraints 0
_refine_ls_restrained_S_all 1.084
_refine_ls_R_factor_all 0.0464
_refine_ls_R_factor_gt 0.0403
_refine_ls_shift/su_max 0.000
_refine_ls_shift/su_mean 0.000
_refine_ls_structure_factor_coef Fsqd
_refine_ls_weighting_details 'calc w = 1/[\s^2^(Fo^2^)+(0.051P)^2^+0.6816P] where P=(Fo^2^+2Fc^2^)/3'
_refine_ls_weighting_scheme calc
_refine_ls_wR_factor_gt 0.0985
_refine_ls_wR_factor_ref 0.1024
_reflns_number_gt 2850
_reflns_number_total 3157
_reflns_threshold_expression I>2\s(I)
_cod_data_source_file av3092.cif
_cod_data_source_block I
_cod_original_sg_symbol_H-M P21/c
_cod_database_code 2016014
_cod_database_fobs_code 2016014

loop_
_symmetry_equiv_pos_as_xyz
'x, y, z'
'-x, y+1/2, -z+1/2'
'-x, -y, -z'
'x, -y-1/2, z-1/2'

loop_
_atom_site_type_symbol
_atom_site_label
_atom_site_fract_x
_atom_site_fract_y
_atom_site_fract_z
_atom_site_U_iso_or_equiv
_atom_site_adp_type
_atom_site_calc_flag
_atom_site_refinement_flags
_atom_site_occupancy
Ni Ni1 0.5000 0.5000 0.0000 0.02364(12) Uani d S 1
N N1 0.4010(2) 0.58666(8) 0.4290(2) 0.0300(4) Uani d . 1
N N2 0.5687(2) 0.58553(10) 0.4833(2) 0.0415(5) Uani d . 1
N N3 0.49401(19) 0.54219(8) 0.2302(2) 0.0265(3) Uani d . 1
N N4 -0.2445(2) 0.84711(8) 0.3265(2) 0.0338(4) Uani d . 1
N N5 -0.3632(2) 0.81002(9) 0.3721(3) 0.0406(4) Uani d . 1
N N6 -0.38380(19) 0.91472(8) 0.4432(2) 0.0282(3) Uani d . 1
N N7 0.2689(2) 0.54614(8) -0.0887(2) 0.0314(4) Uani d . 1
N N8 0.1444(2) 0.52474(9) -0.1686(2) 0.0320(4) Uani d . 1
N N9 0.0209(3) 0.50582(11) -0.2519(4) 0.0600(7) Uani d . 1
C C1 0.1824(3) 0.66610(10) 0.4565(2) 0.0316(4) Uani d . 1
C C2 0.2283(3) 0.73001(12) 0.4889(3) 0.0460(6) Uani d . 1
H H2 0.3309 0.7399 0.5622 0.055 Uiso calc R 1
C C3 0.1256(3) 0.78012(11) 0.4149(4) 0.0472(6) Uani d . 1
H H3 0.1592 0.8240 0.4372 0.057 Uiso calc R 1
C C4 -0.0249(3) 0.76687(11) 0.3092(3) 0.0354(5) Uani d . 1
C C5 -0.0719(3) 0.70296(12) 0.2793(3) 0.0445(6) Uani d . 1
H H5 -0.1753 0.6931 0.2075 0.053 Uiso calc R 1
C C6 0.0306(3) 0.65288(11) 0.3532(3) 0.0421(5) Uani d . 1
H H6 -0.0040 0.6090 0.3325 0.051 Uiso calc R 1
C C7 0.2922(3) 0.61042(12) 0.5336(3) 0.0430(6) Uani d . 1
H H7A 0.3614 0.6249 0.6402 0.052 Uiso calc R 1
H H7B 0.2213 0.5741 0.5558 0.052 Uiso calc R 1
C C8 -0.1356(3) 0.82084(13) 0.2248(3) 0.0469(6) Uani d . 1
H H8A -0.0656 0.8564 0.1973 0.056 Uiso calc R 1
H H8B -0.2049 0.8041 0.1205 0.056 Uiso calc R 1
C C9 0.6176(3) 0.55832(11) 0.3595(3) 0.0358(5) Uani d . 1
H H9 0.7313 0.5506 0.3609 0.043 Uiso calc R 1
C C10 0.3593(3) 0.56110(11) 0.2796(3) 0.0340(5) Uani d . 1
H H10 0.2487 0.5569 0.2168 0.041 Uiso calc R 1
C C11 -0.4425(3) 0.85332(10) 0.4424(3) 0.0357(5) Uani d . 1
H H11 -0.5340 0.8422 0.4888 0.043 Uiso calc R 1
C C12 -0.2592(2) 0.90857(10) 0.3687(3) 0.0324(4) Uani d . 1
H H12 -0.1901 0.9432 0.3485 0.039 Uiso calc R 1

loop_
_atom_site_aniso_label
_atom_site_aniso_U_11
_atom_site_aniso_U_22
_atom_site_aniso_U_33
_atom_site_aniso_U_12
_atom_site_aniso_U_13
_atom_site_aniso_U_23
Ni1 0.01983(19) 0.02525(19) 0.02808(19) -0.00137(12) 0.01011(14) -0.00126(13)
N1 0.0320(9) 0.0317(9) 0.0278(8) 0.0079(7) 0.0094(7) 0.0001(7)
N2 0.0325(10) 0.0503(12) 0.0404(10) 0.0057(8) 0.0051(8) -0.0112(9)
N3 0.0242(8) 0.0280(8) 0.0296(8) -0.0006(6) 0.0112(6) -0.0031(6)
N4 0.0342(9) 0.0341(9) 0.0363(9) 0.0116(7) 0.0149(7) 0.0064(7)
N5 0.0379(10) 0.0318(9) 0.0545(12) 0.0046(8) 0.0154(9) 0.0012(8)
N6 0.0244(8) 0.0296(8) 0.0324(8) 0.0033(6) 0.0103(7) 0.0016(7)
N7 0.0249(8) 0.0323(9) 0.0367(9) 0.0013(7) 0.0062(7) -0.0024(7)
N8 0.0255(9) 0.0295(8) 0.0443(10) 0.0027(7) 0.0149(8) -0.0057(8)
N9 0.0243(11) 0.0628(15) 0.0903(18) -0.0023(9) 0.0073(11) -0.0371(13)
C1 0.0331(10) 0.0340(10) 0.0320(10) 0.0068(8) 0.0167(8) -0.0010(8)
C2 0.0321(11) 0.0411(12) 0.0617(15) 0.0019(9) 0.0039(11) -0.0097(11)
C3 0.0405(13) 0.0283(11) 0.0739(17) -0.0010(9) 0.0152(12) -0.0064(11)
C4 0.0376(11) 0.0357(11) 0.0385(11) 0.0113(9) 0.0205(9) 0.0007(9)
C5 0.0322(11) 0.0451(13) 0.0522(14) 0.0069(10) 0.0008(10) -0.0102(11)
C6 0.0397(12) 0.0289(11) 0.0580(14) 0.0006(9) 0.0112(11) -0.0079(10)
C7 0.0494(14) 0.0506(14) 0.0342(11) 0.0196(11) 0.0202(10) 0.0029(10)
C8 0.0561(15) 0.0510(14) 0.0416(12) 0.0243(11) 0.0280(11) 0.0095(11)
C9 0.0250(10) 0.0422(12) 0.0405(11) 0.0028(8) 0.0077(9) -0.0080(9)
C10 0.0271(10) 0.0445(12) 0.0318(10) 0.0016(8) 0.0097(8) -0.0051(9)
C11 0.0286(10) 0.0308(10) 0.0508(13) 0.0020(8) 0.0157(9) 0.0047(9)
C12 0.0271(10) 0.0330(10) 0.0401(11) 0.0043(8) 0.0143(9) 0.0051(9)

loop_
_atom_type_symbol
_atom_type_description
_atom_type_scat_dispersion_real
_atom_type_scat_dispersion_imag
_atom_type_scat_source
C C 0.0033 0.0016 'International Tables Vol C Tables 4.2.6.8 and 6.1.1.4'
H H 0.0000 0.0000 'International Tables Vol C Tables 4.2.6.8 and 6.1.1.4'
Co Co 0.3494 0.9721 'International Tables Vol C Tables 4.2.6.8 and 6.1.1.4'
N N 0.0061 0.0033 'International Tables Vol C Tables 4.2.6.8 and 6.1.1.4'
O O 0.0106 0.0060 'International Tables Vol C Tables 4.2.6.8 and 6.1.1.4'

loop_
_geom_angle_atom_site_label_1
_geom_angle_atom_site_label_2
_geom_angle_atom_site_label_3
_geom_angle_site_symmetry_1
_geom_angle_site_symmetry_3
_geom_angle
_geom_angle_publ_flag
N6 Ni1 N6 4_675 2_545 180.0 no
N6 Ni1 N7 4_675 3_665 91.77(6) no
N6 Ni1 N7 2_545 3_665 88.23(6) no
N6 Ni1 N7 4_675 . 88.23(6) yes
N6 Ni1 N7 2_545 . 91.77(6) no
N7 Ni1 N7 3_665 . 180.0 no
N6 Ni1 N3 4_675 3_665 91.91(6) no
N6 Ni1 N3 2_545 3_665 88.09(6) no
N7 Ni1 N3 3_665 3_665 86.11(6) no
N7 Ni1 N3 . 3_665 93.89(6) no
N6 Ni1 N3 4_675 . 88.09(6) yes
N6 Ni1 N3 2_545 . 91.91(6) no
N7 Ni1 N3 3_665 . 93.89(6) no
N7 Ni1 N3 . . 86.11(6) yes
N3 Ni1 N3 3_665 . 180.00(8) no
C10 N1 N2 . . 109.79(17) no
C10 N1 C7 . . 128.68(19) no
N2 N1 C7 . . 121.45(17) no
C9 N2 N1 . . 102.41(17) no
C10 N3 C9 . . 102.56(16) no
C10 N3 Ni1 . . 126.26(14) no
C9 N3 Ni1 . . 131.17(13) no
C12 N4 N5 . . 110.23(17) no
C12 N4 C8 . . 127.44(19) no
N5 N4 C8 . . 121.80(19) no
C11 N5 N4 . . 101.91(17) no
C12 N6 C11 . . 102.96(17) no
C12 N6 Ni1 . 2 128.90(14) no
C11 N6 Ni1 . 2 126.77(13) no
N8 N7 Ni1 . . 129.58(14) yes
N9 N8 N7 . . 177.2(3) yes
C2 C1 C6 . . 118.8(2) no
C2 C1 C7 . . 121.7(2) no
C6 C1 C7 . . 119.5(2) no
C1 C2 C3 . . 120.4(2) no
C1 C2 H2 . . 119.8 no
C3 C2 H2 . . 119.8 no
C4 C3 C2 . . 120.8(2) no
C4 C3 H3 . . 119.6 no
C2 C3 H3 . . 119.6 no
C5 C4 C3 . . 118.7(2) no
C5 C4 C8 . . 120.0(2) no
C3 C4 C8 . . 121.2(2) no
C4 C5 C6 . . 120.5(2) no
C4 C5 H5 . . 119.7 no
C6 C5 H5 . . 119.7 no
C1 C6 C5 . . 120.7(2) no
C1 C6 H6 . . 119.6 no
C5 C6 H6 . . 119.6 no
N1 C7 C1 . . 112.84(17) no
N1 C7 H7A . . 109.0 no
C1 C7 H7A . . 109.0 no
N1 C7 H7B . . 109.0 no
C1 C7 H7B . . 109.0 no
H7A C7 H7B . . 107.8 no
N4 C8 C4 . . 112.72(18) no
N4 C8 H8A . . 109.0 no
C4 C8 H8A . . 109.0 no
N4 C8 H8B . . 109.0 no
C4 C8 H8B . . 109.0 no
H8A C8 H8B . . 107.8 no
N2 C9 N3 . . 114.92(18) no
N2 C9 H9 . . 122.5 no
N3 C9 H9 . . 122.5 no
N1 C10 N3 . . 110.32(18) no
N1 C10 H10 . . 124.8 no
N3 C10 H10 . . 124.8 no
N5 C11 N6 . . 114.83(18) no
N5 C11 H11 . . 122.6 no
N6 C11 H11 . . 122.6 no
N6 C12 N4 . . 110.07(18) no
N6 C12 H12 . . 125.0 no
N4 C12 H12 . . 125.0 no

loop_
_geom_bond_atom_site_label_1
_geom_bond_atom_site_label_2
_geom_bond_site_symmetry_2
_geom_bond_distance
_geom_bond_publ_flag
Ni1 N6 4_675 2.1012(16) yes
Ni1 N6 2_545 2.1012(16) no
Ni1 N7 3_665 2.1112(17) no
Ni1 N7 . 2.1112(17) yes
Ni1 N3 3_665 2.1162(16) no
Ni1 N3 . 2.1162(16) yes
N1 C10 . 1.325(3) no
N1 N2 . 1.358(3) no
N1 C7 . 1.467(3) no
N2 C9 . 1.313(3) no
N3 C10 . 1.327(2) no
N3 C9 . 1.350(3) no
N4 C12 . 1.324(3) no
N4 N5 . 1.361(3) no
N4 C8 . 1.468(3) no
N5 C11 . 1.317(3) no
N6 C12 . 1.321(2) no
N6 C11 . 1.351(3) no
N6 Ni1 2 2.1012(16) no
N7 N8 . 1.179(2) no
N8 N9 . 1.165(3) no
C1 C2 . 1.377(3) no
C1 C6 . 1.380(3) no
C1 C7 . 1.511(3) no
C2 C3 . 1.388(3) no
C2 H2 . 0.9500 no
C3 C4 . 1.381(3) no
C3 H3 . 0.9500 no
C4 C5 . 1.376(3) no
C4 C8 . 1.508(3) no
C5 C6 . 1.386(3) no
C5 H5 . 0.9500 no
C6 H6 . 0.9500 no
C7 H7A . 0.9900 no
C7 H7B . 0.9900 no
C8 H8A . 0.9900 no
C8 H8B . 0.9900 no
C9 H9 . 0.9500 no
C10 H10 . 0.9500 no
C11 H11 . 0.9500 no
C12 H12 . 0.9500 no

loop_
_geom_torsion_atom_site_label_1
_geom_torsion_atom_site_label_2
_geom_torsion_atom_site_label_3
_geom_torsion_atom_site_label_4
_geom_torsion_site_symmetry_1
_geom_torsion
C10 N1 N2 C9 . -0.3(2)
C7 N1 N2 C9 . 176.7(2)
N6 Ni1 N3 C10 4_675 111.99(18)
N6 Ni1 N3 C10 2_545 -68.01(18)
N7 Ni1 N3 C10 3_665 -156.36(17)
N7 Ni1 N3 C10 . 23.64(17)
N6 Ni1 N3 C9 4_675 -66.11(19)
N6 Ni1 N3 C9 2_545 113.89(19)
N7 Ni1 N3 C9 3_665 25.54(19)
N7 Ni1 N3 C9 . -154.46(19)
C12 N4 N5 C11 . -0.6(2)
C8 N4 N5 C11 . -172.8(2)
N6 Ni1 N7 N8 4_675 139.76(19)
N6 Ni1 N7 N8 2_545 -40.24(19)
N3 Ni1 N7 N8 3_665 47.96(19)
N3 Ni1 N7 N8 . -132.04(19)
C6 C1 C2 C3 . -1.8(4)
C7 C1 C2 C3 . 179.3(2)
C1 C2 C3 C4 . 0.7(4)
C2 C3 C4 C5 . 0.4(4)
C2 C3 C4 C8 . -178.4(2)
C3 C4 C5 C6 . -0.4(4)
C8 C4 C5 C6 . 178.5(2)
C2 C1 C6 C5 . 1.8(4)
C7 C1 C6 C5 . -179.3(2)
C4 C5 C6 C1 . -0.8(4)
C10 N1 C7 C1 . -61.1(3)
N2 N1 C7 C1 . 122.5(2)
C2 C1 C7 N1 . -93.7(3)
C6 C1 C7 N1 . 87.4(3)
C12 N4 C8 C4 . 125.4(2)
N5 N4 C8 C4 . -63.8(3)
C5 C4 C8 N4 . 95.6(3)
C3 C4 C8 N4 . -85.5(3)
N1 N2 C9 N3 . 0.2(3)
C10 N3 C9 N2 . -0.1(3)
Ni1 N3 C9 N2 . 178.38(15)
N2 N1 C10 N3 . 0.3(3)
C7 N1 C10 N3 . -176.44(19)
C9 N3 C10 N1 . -0.1(2)
Ni1 N3 C10 N1 . -178.67(13)
N4 N5 C11 N6 . 0.5(3)
C12 N6 C11 N5 . -0.2(3)
Ni1 N6 C11 N5 2 167.28(15)
C11 N6 C12 N4 . -0.1(2)
Ni1 N6 C12 N4 2 -167.30(14)
N5 N4 C12 N6 . 0.5(2)
C8 N4 C12 N6 . 172.2(2)
